data_7012139
loop_
_publ_author_name
'Nail M. Shavaleev'
'Z\"oe R. Bell'
'Michael D. Ward'

_publ_section_title
;
 A simple, general synthesis of mixed d--f complexes containing both
 {Re(CO)3Cl(diimine)} and lanthanide-tris(\b-diketonate) luminophores
 linked by bis-diimine bridging ligands
;
_journal_issue 21
_journal_name_full 'J. Chem. Soc., Dalton Trans.'
_journal_page_first 3925
_journal_page_last 3927
_journal_paper_doi 10.1039/b207832e
_journal_year 2002
_chemical_formula_sum 'C41 H22 Cl F9 N4 Nd O9 Re S3'
_chemical_formula_weight 1347.70
_space_group_IT_number 14
_symmetry_cell_setting monoclinic
_symmetry_space_group_name_Hall '-P 2ybc'
_symmetry_space_group_name_H-M 'P 1 21/c 1'
_atom_sites_solution_hydrogens geom
_atom_sites_solution_primary direct
_atom_sites_solution_secondary difmap
_audit_creation_method SHELXL-97
_cell_angle_alpha 90.00
_cell_angle_beta 100.45(2)
_cell_angle_gamma 90.00
_cell_formula_units_Z 4
_cell_length_a 8.800(3)
_cell_length_b 38.712(8)
_cell_length_c 13.527(3)
_cell_measurement_temperature 173(2)
_cell_volume 4532(2)
_computing_structure_refinement 'SHELXL-97 (Sheldrick, 1997)'
_computing_structure_solution 'SHELXS-97 (Sheldrick, 1997)'
_diffrn_ambient_temperature 173(2)
_diffrn_measured_fraction_theta_full 1.000
_diffrn_measured_fraction_theta_max 1.000
_diffrn_measurement_device_type 'Siemens SMART Area Detector'
_diffrn_measurement_method '\w rotation with narrow frames (0.3 degrees)'
_diffrn_radiation_monochromator graphite
_diffrn_radiation_source 'fine-focus sealed tube'
_diffrn_radiation_type MoK\a
_diffrn_radiation_wavelength 0.71073
_diffrn_reflns_av_R_equivalents 0.0903
_diffrn_reflns_av_sigmaI/netI 0.1077
_diffrn_reflns_limit_h_max 10
_diffrn_reflns_limit_h_min -9
_diffrn_reflns_limit_k_max 46
_diffrn_reflns_limit_k_min -37
_diffrn_reflns_limit_l_max 16
_diffrn_reflns_limit_l_min -14
_diffrn_reflns_number 23681
_diffrn_reflns_theta_full 25.00
_diffrn_reflns_theta_max 25.00
_diffrn_reflns_theta_min 2.10
_exptl_absorpt_coefficient_mu 4.095
_exptl_absorpt_correction_T_max 0.81
_exptl_absorpt_correction_T_min 0.27
_exptl_absorpt_correction_type 'Empirical, pseudo-azimuthal scan (SADABS)'
_exptl_crystal_colour clear
_exptl_crystal_density_diffrn 1.975
_exptl_crystal_density_method 'not measured'
_exptl_crystal_description plate
_exptl_crystal_F_000 2596
_exptl_crystal_size_max 0.3
_exptl_crystal_size_mid 0.2
_exptl_crystal_size_min 0.05
_refine_diff_density_max 0.818
_refine_diff_density_min -1.184
_refine_diff_density_rms 0.173
_refine_ls_extinction_method none
_refine_ls_goodness_of_fit_ref 0.995
_refine_ls_hydrogen_treatment mixed
_refine_ls_matrix_type full
_refine_ls_number_parameters 623
_refine_ls_number_reflns 7988
_refine_ls_number_restraints 0
_refine_ls_restrained_S_all 0.995
_refine_ls_R_factor_all 0.0976
_refine_ls_R_factor_gt 0.0471
_refine_ls_shift/su_max 0.000
_refine_ls_shift/su_mean 0.000
_refine_ls_structure_factor_coef Fsqd
_refine_ls_weighting_details 'calc w=1/[\s^2^(Fo^2^)+(0.0359P)^2^+0.0000P] where P=(Fo^2^+2Fc^2^)/3'
_refine_ls_weighting_scheme calc
_refine_ls_wR_factor_gt 0.0851
_refine_ls_wR_factor_ref 0.0989
_reflns_number_gt 5067
_reflns_number_total 7988
_reflns_threshold_expression >2sigma(I)
_cod_data_source_file b207832e.txt
_cod_data_source_block mares
_cod_original_sg_symbol_H-M P2(1)/c
_cod_database_code 7012139

loop_
_symmetry_equiv_pos_as_xyz
'x, y, z'
'-x, y+1/2, -z+1/2'
'-x, -y, -z'
'x, -y-1/2, z-1/2'

loop_
_atom_site_label
_atom_site_type_symbol
_atom_site_fract_x
_atom_site_fract_y
_atom_site_fract_z
_atom_site_U_iso_or_equiv
_atom_site_adp_type
_atom_site_occupancy
_atom_site_symmetry_multiplicity
_atom_site_calc_flag
_atom_site_refinement_flags
_atom_site_disorder_assembly
_atom_site_disorder_group
Nd1 Nd -0.32636(6) 0.167842(12) -0.23897(3) 0.02478(14) Uani 1 1 d . . .
Re1 Re -0.15971(5) 0.041080(9) 0.18282(3) 0.02538(11) Uani 1 1 d . . .
Cl1 Cl -0.3596(3) 0.07238(6) 0.25286(17) 0.0404(6) Uani 1 1 d . . .
S46 S -0.7840(4) 0.08924(7) -0.3533(2) 0.0568(8) Uani 1 1 d . . .
S56 S -0.3212(4) 0.03509(7) -0.2918(2) 0.0625(10) Uani 1 1 d . . .
F421 F -0.8388(8) 0.26128(14) -0.3631(5) 0.078(2) Uani 1 1 d . . .
F422 F -0.6447(8) 0.26437(14) -0.4400(5) 0.0636(19) Uani 1 1 d . . .
F423 F -0.6186(7) 0.27949(14) -0.2847(5) 0.066(2) Uani 1 1 d . . .
F521 F -0.5266(9) 0.19363(15) -0.5871(4) 0.073(2) Uani 1 1 d . . .
F522 F -0.2952(8) 0.18675(17) -0.6074(4) 0.074(2) Uani 1 1 d . . .
F523 F -0.4671(7) 0.14971(13) -0.6667(4) 0.0457(15) Uani 1 1 d . . .
F621 F -0.0090(10) 0.26853(16) -0.0642(6) 0.087(3) Uani 1 1 d . . .
F622 F 0.1935(8) 0.26079(15) -0.1319(5) 0.075(2) Uani 1 1 d . . .
F623 F -0.0195(8) 0.27822(15) -0.2207(6) 0.085(2) Uani 1 1 d . . .
O41 O -0.4958(8) 0.21642(15) -0.2730(4) 0.0349(16) Uani 1 1 d . . .
O44 O -0.5856(8) 0.14706(15) -0.2767(5) 0.0366(16) Uani 1 1 d . . .
O51 O -0.3399(8) 0.17196(14) -0.4132(4) 0.0341(16) Uani 1 1 d . . .
O54 O -0.3182(8) 0.11006(14) -0.3091(4) 0.0345(16) Uani 1 1 d . . .
O61 O -0.1441(8) 0.21546(15) -0.2235(5) 0.0366(17) Uani 1 1 d . . .
O64 O -0.0755(7) 0.14593(14) -0.1674(4) 0.0302(15) Uani 1 1 d . . .
O71 O -0.0682(8) 0.00457(17) 0.3863(5) 0.0485(19) Uani 1 1 d . . .
O81 O -0.3776(9) -0.01955(18) 0.1106(6) 0.063(2) Uani 1 1 d . . .
O91 O 0.1035(9) 0.00615(18) 0.1017(5) 0.054(2) Uani 1 1 d . . .
N11 N -0.2970(9) 0.19202(17) -0.0554(5) 0.0265(18) Uani 1 1 d . . .
N21 N -0.3558(8) 0.12451(17) -0.0852(5) 0.0240(17) Uani 1 1 d . . .
N24 N -0.2326(8) 0.07540(16) 0.0552(5) 0.0234(17) Uani 1 1 d . . .
N31 N -0.0275(9) 0.08839(17) 0.2185(5) 0.0247(17) Uani 1 1 d . . .
C12 C -0.2799(10) 0.1716(2) 0.0277(6) 0.022(2) Uani 1 1 d . . .
C13 C -0.2866(11) 0.1833(2) 0.1220(7) 0.030(2) Uani 1 1 d . . .
H13A H -0.2810 0.1678 0.1769 0.036 Uiso 1 1 calc R . .
C14 C -0.3020(11) 0.2189(2) 0.1355(7) 0.035(2) Uani 1 1 d . . .
H14A H -0.3062 0.2282 0.2000 0.041 Uiso 1 1 calc R . .
C15 C -0.3107(13) 0.2402(2) 0.0537(7) 0.045(3) Uani 1 1 d . . .
H15A H -0.3154 0.2646 0.0614 0.055 Uiso 1 1 calc R . .
C16 C -0.3127(12) 0.2261(2) -0.0384(7) 0.043(3) Uani 1 1 d . . .
H16A H -0.3259 0.2413 -0.0946 0.052 Uiso 1 1 calc R . .
C22 C -0.3826(10) 0.0908(2) -0.1019(6) 0.024(2) Uani 1 1 d . . .
H22A H -0.4402 0.0836 -0.1648 0.029 Uiso 1 1 calc R . .
C23 C -0.3282(10) 0.0662(2) -0.0293(6) 0.025(2) Uani 1 1 d . . .
H23A H -0.3588 0.0427 -0.0397 0.030 Uiso 1 1 calc R . .
C25 C -0.1951(10) 0.10950(19) 0.0722(5) 0.019(2) Uani 1 1 d . . .
C26 C -0.2731(10) 0.1336(2) 0.0050(6) 0.020(2) Uani 1 1 d . . .
C32 C -0.0633(10) 0.1151(2) 0.1571(6) 0.019(2) Uani 1 1 d . . .
C33 C 0.0251(10) 0.1449(2) 0.1672(6) 0.028(2) Uani 1 1 d . . .
H33A H 0.0008 0.1634 0.1210 0.033 Uiso 1 1 calc R . .
C34 C 0.1504(11) 0.1473(2) 0.2464(7) 0.034(2) Uani 1 1 d . . .
H34A H 0.2124 0.1675 0.2547 0.041 Uiso 1 1 calc R . .
C35 C 0.1834(11) 0.1204(3) 0.3120(8) 0.045(3) Uani 1 1 d . . .
H35A H 0.2655 0.1218 0.3681 0.054 Uiso 1 1 calc R . .
C36 C 0.0926(11) 0.0907(2) 0.2938(7) 0.031(2) Uani 1 1 d . . .
H36A H 0.1176 0.0714 0.3369 0.037 Uiso 1 1 calc R . .
C41 C -0.6330(12) 0.2189(2) -0.3205(7) 0.034(2) Uani 1 1 d . . .
C42 C -0.6831(13) 0.2566(3) -0.3509(8) 0.049(3) Uani 1 1 d . . .
C43 C -0.7379(12) 0.1935(2) -0.3532(7) 0.038(3) Uani 1 1 d . . .
H43A H -0.8351 0.2000 -0.3914 0.045 Uiso 1 1 calc R . .
C44 C -0.7091(13) 0.1577(3) -0.3329(7) 0.039(3) Uani 1 1 d . . .
C45 C -0.8186(12) 0.1322(2) -0.3799(7) 0.038(3) Uani 1 1 d . . .
C47 C -0.9424(13) 0.0769(3) -0.4402(8) 0.050(3) Uani 1 1 d . . .
H47 H -0.9737 0.0536 -0.4539 0.060 Uiso 1 1 calc R . .
C48 C -1.0163(12) 0.1046(3) -0.4864(8) 0.046(3) Uani 1 1 d . . .
H48A H -1.1065 0.1027 -0.5367 0.056 Uiso 1 1 calc R . .
C49 C -0.9496(12) 0.1362(3) -0.4543(7) 0.042(3) Uani 1 1 d . . .
H49A H -0.9887 0.1580 -0.4801 0.050 Uiso 1 1 calc R . .
C51 C -0.3794(11) 0.1517(2) -0.4873(6) 0.028(2) Uani 1 1 d . . .
C52 C -0.4162(12) 0.1694(3) -0.5878(7) 0.037(2) Uani 1 1 d . . .
C53 C -0.3907(10) 0.1158(2) -0.4856(6) 0.023(2) Uani 1 1 d . . .
H53A H -0.4277 0.1036 -0.5462 0.028 Uiso 1 1 calc R . .
C54 C -0.3479(11) 0.0972(2) -0.3948(7) 0.029(2) Uani 1 1 d . . .
C55 C -0.3375(11) 0.0591(2) -0.4010(6) 0.030(2) Uani 1 1 d . . .
C57 C -0.3143(12) -0.0025(2) -0.3554(7) 0.042(3) Uani 1 1 d . . .
H57 H -0.3077 -0.0246 -0.3245 0.050 Uiso 1 1 calc R . .
C58 C -0.3192(11) 0.0024(2) -0.4532(7) 0.034(2) Uani 1 1 d . . .
H58A H -0.3136 -0.0156 -0.4999 0.040 Uiso 1 1 calc R . .
C59 C -0.3337(11) 0.0375(2) -0.4789(7) 0.036(2) Uani 1 1 d . . .
H59A H -0.3403 0.0454 -0.5460 0.043 Uiso 1 1 calc R . .
C61 C -0.0131(13) 0.2191(3) -0.1690(8) 0.041(3) Uani 1 1 d . . .
C62 C 0.0365(15) 0.2573(3) -0.1481(11) 0.063(4) Uani 1 1 d . . .
C63 C 0.0862(11) 0.1941(3) -0.1201(7) 0.039(3) Uani 1 1 d . . .
H63A H 0.1844 0.2014 -0.0850 0.047 Uiso 1 1 calc R . .
C64 C 0.0512(12) 0.1587(2) -0.1192(7) 0.032(2) Uani 1 1 d . C .
C65 C 0.1578(11) 0.1352(2) -0.0598(7) 0.033(2) Uani 1 1 d . . .
C67 C 0.2760(13) 0.0842(3) 0.0332(8) 0.049(3) Uani 1 1 d . . .
H67 H 0.3028 0.0619 0.0601 0.059 Uiso 1 1 calc R A 1
C68 C 0.3575(13) 0.1126(3) 0.0618(9) 0.056(3) Uani 1 1 d . C .
H68A H 0.4476 0.1122 0.1125 0.068 Uiso 1 1 calc R B 1
C71 C -0.1013(11) 0.0182(2) 0.3096(7) 0.029(2) Uani 1 1 d . . .
C81 C -0.2950(12) 0.0033(2) 0.1398(7) 0.037(2) Uani 1 1 d . . .
C91 C 0.0065(12) 0.0195(2) 0.1304(7) 0.031(2) Uani 1 1 d . . .
C69 C 0.3013(9) 0.1438(2) 0.0118(6) 0.050(3) Uani 0.845(10) 1 d P C 1
H69 H 0.3475 0.1660 0.0224 0.061 Uiso 0.845(10) 1 calc PR C 1
S66 S 0.1187(4) 0.09240(7) -0.0567(2) 0.0441(11) Uani 0.845(10) 1 d P C 1
S66' S 0.3013(9) 0.1438(2) 0.0118(6) 0.050(3) Uani 0.155(10) 1 d P C 2
C69' C 0.1187(4) 0.09240(7) -0.0567(2) 0.0441(11) Uani 0.155(10) 1 d P C 2
H69' H 0.0387 0.0783 -0.0922 0.053 Uiso 0.155(10) 1 calc PR C 2

loop_
_atom_site_aniso_label
_atom_site_aniso_U_11
_atom_site_aniso_U_22
_atom_site_aniso_U_33
_atom_site_aniso_U_23
_atom_site_aniso_U_13
_atom_site_aniso_U_12
Nd1 0.0342(3) 0.0214(3) 0.0162(3) 0.0015(2) -0.0021(2) 0.0009(2)
Re1 0.0332(2) 0.01916(19) 0.0214(2) 0.00319(17) -0.00158(15) 0.00070(19)
Cl1 0.0453(17) 0.0466(15) 0.0292(14) 0.0084(12) 0.0069(12) 0.0139(13)
S46 0.058(2) 0.0376(17) 0.070(2) 0.0108(15) -0.0026(17) -0.0046(15)
S56 0.127(3) 0.0294(16) 0.0323(15) 0.0078(12) 0.0172(17) 0.0258(17)
F421 0.047(5) 0.042(4) 0.129(6) -0.015(4) -0.024(4) 0.026(3)
F422 0.080(5) 0.042(4) 0.058(4) 0.011(3) -0.017(4) 0.014(3)
F423 0.068(5) 0.032(3) 0.088(5) -0.031(3) -0.016(4) 0.011(3)
F521 0.115(6) 0.061(4) 0.038(4) 0.008(3) -0.001(4) 0.050(4)
F522 0.093(6) 0.091(5) 0.035(4) 0.019(3) 0.001(4) -0.058(4)
F523 0.073(5) 0.041(3) 0.017(3) 0.003(3) -0.007(3) -0.003(3)
F621 0.114(7) 0.045(4) 0.100(6) -0.019(4) 0.011(5) -0.023(4)
F622 0.053(5) 0.056(4) 0.105(6) 0.030(4) -0.018(4) -0.020(3)
F623 0.072(5) 0.038(4) 0.124(6) 0.040(4) -0.033(4) -0.015(4)
O41 0.035(4) 0.034(4) 0.032(4) 0.001(3) -0.003(3) 0.006(3)
O44 0.034(4) 0.034(4) 0.037(4) 0.009(3) -0.008(3) -0.005(3)
O51 0.050(5) 0.024(3) 0.027(4) -0.002(3) 0.004(3) -0.002(3)
O54 0.058(5) 0.023(3) 0.019(3) 0.004(3) -0.001(3) 0.010(3)
O61 0.035(5) 0.033(4) 0.038(4) 0.013(3) -0.003(3) -0.005(3)
O64 0.032(4) 0.025(3) 0.030(4) 0.003(3) -0.004(3) 0.006(3)
O71 0.053(5) 0.054(5) 0.036(4) 0.022(4) 0.004(4) 0.014(4)
O81 0.066(6) 0.035(4) 0.078(6) -0.004(4) -0.012(5) -0.013(4)
O91 0.055(6) 0.061(5) 0.043(5) 0.008(4) 0.002(4) 0.026(4)
N11 0.037(5) 0.016(4) 0.024(4) 0.005(3) 0.000(4) -0.005(3)
N21 0.028(5) 0.033(5) 0.009(4) -0.003(3) 0.000(3) 0.001(4)
N24 0.025(5) 0.018(4) 0.026(4) -0.003(3) 0.001(3) -0.001(3)
N31 0.033(5) 0.020(4) 0.020(4) 0.007(3) 0.003(3) 0.002(3)
C12 0.027(5) 0.023(5) 0.010(4) -0.001(4) -0.010(4) 0.000(4)
C13 0.040(6) 0.018(5) 0.028(6) 0.002(4) -0.003(5) 0.002(4)
C14 0.050(7) 0.029(5) 0.024(5) -0.003(4) 0.005(5) 0.010(5)
C15 0.075(9) 0.020(5) 0.039(6) -0.017(5) 0.003(6) -0.001(5)
C16 0.066(8) 0.022(5) 0.039(6) 0.003(5) 0.001(6) -0.007(5)
C22 0.032(6) 0.022(5) 0.017(5) -0.009(4) -0.001(4) -0.004(4)
C23 0.034(6) 0.020(5) 0.020(5) -0.002(4) 0.000(4) 0.002(4)
C25 0.031(6) 0.016(5) 0.006(4) 0.002(3) -0.004(4) 0.001(4)
C26 0.024(5) 0.018(5) 0.017(5) -0.005(4) 0.001(4) -0.003(4)
C32 0.025(5) 0.019(5) 0.015(4) -0.005(4) 0.006(4) 0.002(4)
C33 0.031(6) 0.032(5) 0.020(5) 0.003(4) 0.002(4) -0.004(5)
C34 0.030(6) 0.024(5) 0.047(6) 0.004(5) 0.003(5) -0.007(4)
C35 0.023(6) 0.051(7) 0.055(7) -0.005(6) -0.010(5) -0.008(5)
C36 0.033(6) 0.030(6) 0.028(5) 0.008(4) -0.001(4) 0.007(5)
C41 0.034(7) 0.032(6) 0.033(6) -0.002(5) -0.004(5) 0.003(5)
C42 0.052(8) 0.037(7) 0.050(7) -0.011(6) -0.012(6) 0.017(6)
C43 0.036(7) 0.032(6) 0.039(6) 0.004(5) -0.010(5) 0.008(5)
C44 0.057(8) 0.038(6) 0.023(6) 0.001(5) 0.004(5) 0.004(5)
C45 0.042(7) 0.033(6) 0.041(6) -0.008(5) 0.016(5) -0.006(5)
C47 0.049(8) 0.040(7) 0.063(8) -0.016(6) 0.014(6) -0.025(6)
C48 0.036(7) 0.042(7) 0.058(7) -0.007(6) 0.000(6) 0.006(5)
C49 0.028(6) 0.050(7) 0.046(7) -0.004(5) 0.001(5) -0.001(5)
C51 0.032(6) 0.035(6) 0.017(5) 0.004(4) 0.003(4) 0.004(5)
C52 0.049(7) 0.038(6) 0.018(5) 0.001(5) -0.006(5) -0.001(6)
C53 0.038(6) 0.019(5) 0.010(4) 0.005(4) -0.001(4) -0.012(4)
C54 0.035(6) 0.026(5) 0.024(5) -0.005(4) -0.001(4) -0.004(4)
C55 0.045(7) 0.018(5) 0.024(5) 0.003(4) -0.005(5) -0.004(4)
C57 0.059(8) 0.019(5) 0.044(7) 0.003(5) 0.002(6) 0.010(5)
C58 0.035(6) 0.027(6) 0.036(6) -0.011(5) -0.002(5) 0.002(5)
C59 0.042(6) 0.039(6) 0.027(5) -0.011(5) 0.009(5) -0.002(5)
C61 0.041(7) 0.046(7) 0.037(6) 0.012(5) 0.009(5) -0.004(6)
C62 0.049(9) 0.046(8) 0.086(10) 0.038(8) -0.010(7) -0.019(6)
C63 0.024(6) 0.058(7) 0.031(6) 0.012(5) -0.006(5) 0.000(5)
C64 0.033(6) 0.037(6) 0.027(5) 0.007(5) 0.005(5) 0.012(5)
C65 0.029(6) 0.038(6) 0.034(6) 0.012(5) 0.013(5) 0.005(5)
C67 0.051(8) 0.046(7) 0.055(7) 0.020(6) 0.021(6) 0.025(6)
C68 0.021(7) 0.089(10) 0.060(8) 0.019(7) 0.010(6) 0.020(7)
C71 0.041(7) 0.017(5) 0.028(6) 0.003(4) 0.001(5) 0.007(4)
C81 0.036(7) 0.033(6) 0.040(6) -0.001(5) 0.005(5) -0.001(5)
C91 0.030(6) 0.038(6) 0.022(5) 0.000(4) -0.008(4) 0.008(5)
C69 0.032(5) 0.066(6) 0.053(5) 0.019(4) 0.008(4) 0.010(4)
S66 0.046(2) 0.038(2) 0.048(2) 0.0074(15) 0.0088(16) 0.0111(15)
S66' 0.032(5) 0.066(6) 0.053(5) 0.019(4) 0.008(4) 0.010(4)
C69' 0.046(2) 0.038(2) 0.048(2) 0.0074(15) 0.0088(16) 0.0111(15)

loop_
_atom_type_symbol
_atom_type_description
_atom_type_scat_dispersion_real
_atom_type_scat_dispersion_imag
_atom_type_scat_source
C C 0.0033 0.0016 'International Tables Vol C Tables 4.2.6.8 and 6.1.1.4'
H H 0.0000 0.0000 'International Tables Vol C Tables 4.2.6.8 and 6.1.1.4'
N N 0.0061 0.0033 'International Tables Vol C Tables 4.2.6.8 and 6.1.1.4'
O O 0.0106 0.0060 'International Tables Vol C Tables 4.2.6.8 and 6.1.1.4'
F F 0.0171 0.0103 'International Tables Vol C Tables 4.2.6.8 and 6.1.1.4'
S S 0.1246 0.1234 'International Tables Vol C Tables 4.2.6.8 and 6.1.1.4'
Cl Cl 0.1484 0.1585 'International Tables Vol C Tables 4.2.6.8 and 6.1.1.4'
Nd Nd -0.1943 3.0179 'International Tables Vol C Tables 4.2.6.8 and 6.1.1.4'
Re Re -1.0185 7.2310 'International Tables Vol C Tables 4.2.6.8 and 6.1.1.4'

loop_
_geom_angle_atom_site_label_1
_geom_angle_atom_site_label_2
_geom_angle_atom_site_label_3
_geom_angle
_geom_angle_site_symmetry_1
_geom_angle_site_symmetry_3
_geom_angle_publ_flag
O51 Nd1 O44 86.3(2) . . ?
O51 Nd1 O41 80.6(2) . . ?
O44 Nd1 O41 71.7(2) . . ?
O51 Nd1 O64 107.8(2) . . ?
O44 Nd1 O64 137.9(2) . . ?
O41 Nd1 O64 148.4(2) . . ?
O51 Nd1 O61 87.0(2) . . ?
O44 Nd1 O61 150.0(2) . . ?
O41 Nd1 O61 78.4(2) . . ?
O64 Nd1 O61 71.9(2) . . ?
O51 Nd1 O54 70.76(19) . . ?
O44 Nd1 O54 72.6(2) . . ?
O41 Nd1 O54 135.1(2) . . ?
O64 Nd1 O54 75.1(2) . . ?
O61 Nd1 O54 131.7(2) . . ?
O51 Nd1 N11 155.0(2) . . ?
O44 Nd1 N11 104.4(2) . . ?
O41 Nd1 N11 81.5(2) . . ?
O64 Nd1 N11 79.5(2) . . ?
O61 Nd1 N11 72.4(2) . . ?
O54 Nd1 N11 133.78(19) . . ?
O51 Nd1 N21 144.72(19) . . ?
O44 Nd1 N21 74.7(2) . . ?
O41 Nd1 N21 119.3(2) . . ?
O64 Nd1 N21 71.4(2) . . ?
O61 Nd1 N21 123.7(2) . . ?
O54 Nd1 N21 75.26(19) . . ?
N11 Nd1 N21 60.2(2) . . ?
C81 Re1 C71 88.3(4) . . ?
C81 Re1 C91 91.6(4) . . ?
C71 Re1 C91 91.8(4) . . ?
C81 Re1 N31 172.3(3) . . ?
C71 Re1 N31 98.3(3) . . ?
C91 Re1 N31 92.0(3) . . ?
C81 Re1 N24 98.5(3) . . ?
C71 Re1 N24 169.4(3) . . ?
C91 Re1 N24 96.1(3) . . ?
N31 Re1 N24 74.4(2) . . ?
C81 Re1 Cl1 92.6(3) . . ?
C71 Re1 Cl1 88.7(3) . . ?
C91 Re1 Cl1 175.8(3) . . ?
N31 Re1 Cl1 83.7(2) . . ?
N24 Re1 Cl1 82.92(18) . . ?
C45 S46 C47 92.0(5) . . ?
C57 S56 C55 91.9(5) . . ?
C41 O41 Nd1 131.4(6) . . ?
C44 O44 Nd1 134.1(6) . . ?
C51 O51 Nd1 135.0(5) . . ?
C54 O54 Nd1 135.7(5) . . ?
C61 O61 Nd1 131.0(6) . . ?
C64 O64 Nd1 136.0(6) . . ?
C16 N11 C12 115.3(7) . . ?
C16 N11 Nd1 120.9(6) . . ?
C12 N11 Nd1 123.5(5) . . ?
C22 N21 C26 117.3(7) . . ?
C22 N21 Nd1 120.7(5) . . ?
C26 N21 Nd1 114.8(5) . . ?
C23 N24 C25 119.7(7) . . ?
C23 N24 Re1 124.2(5) . . ?
C25 N24 Re1 115.2(5) . . ?
C32 N31 C36 119.4(7) . . ?
C32 N31 Re1 117.4(6) . . ?
C36 N31 Re1 123.1(6) . . ?
N11 C12 C13 124.2(8) . . ?
N11 C12 C26 113.7(7) . . ?
C13 C12 C26 121.7(7) . . ?
C12 C13 C14 118.0(8) . . ?
C15 C14 C13 118.7(8) . . ?
C16 C15 C14 119.4(9) . . ?
N11 C16 C15 124.3(9) . . ?
N21 C22 C23 121.5(8) . . ?
N24 C23 C22 120.1(8) . . ?
N24 C25 C26 117.4(7) . . ?
N24 C25 C32 113.5(7) . . ?
C26 C25 C32 128.8(7) . . ?
N21 C26 C25 122.3(7) . . ?
N21 C26 C12 113.9(7) . . ?
C25 C26 C12 123.7(7) . . ?
N31 C32 C33 121.4(8) . . ?
N31 C32 C25 115.6(7) . . ?
C33 C32 C25 122.8(7) . . ?
C32 C33 C34 118.9(8) . . ?
C35 C34 C33 119.6(9) . . ?
C34 C35 C36 117.8(9) . . ?
N31 C36 C35 122.8(8) . . ?
O41 C41 C43 129.6(9) . . ?
O41 C41 C42 113.7(8) . . ?
C43 C41 C42 116.5(9) . . ?
F423 C42 F422 108.3(10) . . ?
F423 C42 F421 107.1(8) . . ?
F422 C42 F421 105.8(9) . . ?
F423 C42 C41 112.7(8) . . ?
F422 C42 C41 109.9(8) . . ?
F421 C42 C41 112.7(9) . . ?
C41 C43 C44 123.4(9) . . ?
O44 C44 C43 122.1(9) . . ?
O44 C44 C45 118.0(9) . . ?
C43 C44 C45 119.9(9) . . ?
C49 C45 C44 129.8(9) . . ?
C49 C45 S46 110.5(7) . . ?
C44 C45 S46 119.4(8) . . ?
C48 C47 S46 110.9(8) . . ?
C47 C48 C49 114.6(10) . . ?
C48 C49 C45 111.9(10) . . ?
O51 C51 C53 127.8(8) . . ?
O51 C51 C52 114.4(8) . . ?
C53 C51 C52 117.7(8) . . ?
F523 C52 F522 107.3(8) . . ?
F523 C52 F521 105.5(8) . . ?
F522 C52 F521 104.7(8) . . ?
F523 C52 C51 116.9(8) . . ?
F522 C52 C51 111.3(8) . . ?
F521 C52 C51 110.3(8) . . ?
C51 C53 C54 120.9(8) . . ?
O54 C54 C53 125.5(8) . . ?
O54 C54 C55 116.6(8) . . ?
C53 C54 C55 117.8(7) . . ?
C59 C55 C54 132.3(8) . . ?
C59 C55 S56 108.8(7) . . ?
C54 C55 S56 118.9(6) . . ?
C58 C57 S56 112.6(7) . . ?
C57 C58 C59 111.8(8) . . ?
C55 C59 C58 114.9(8) . . ?
O61 C61 C63 129.1(10) . . ?
O61 C61 C62 114.3(9) . . ?
C63 C61 C62 116.5(10) . . ?
F623 C62 F621 107.9(11) . . ?
F623 C62 F622 107.1(9) . . ?
F621 C62 F622 106.3(11) . . ?
F623 C62 C61 113.6(10) . . ?
F621 C62 C61 110.2(9) . . ?
F622 C62 C61 111.4(10) . . ?
C61 C63 C64 124.4(10) . . ?
O64 C64 C63 122.9(8) . . ?
O64 C64 C65 117.2(9) . . ?
C63 C64 C65 119.8(9) . . ?
C64 C65 C69 127.9(9) . . ?
C64 C65 S66 121.0(8) . . ?
C69 C65 S66 110.8(6) . . ?
C68 C67 S66 112.2(8) . . ?
C67 C68 C69 116.1(10) . . ?
O71 C71 Re1 179.0(9) . . ?
O81 C81 Re1 178.1(9) . . ?
O91 C91 Re1 178.0(9) . . ?
C68 C69 C65 107.5(8) . . ?
C65 S66 C67 93.3(5) . . ?

loop_
_geom_bond_atom_site_label_1
_geom_bond_atom_site_label_2
_geom_bond_distance
_geom_bond_site_symmetry_2
_geom_bond_publ_flag
Nd1 O51 2.343(6) . ?
Nd1 O44 2.386(6) . ?
Nd1 O41 2.392(6) . ?
Nd1 O64 2.399(6) . ?
Nd1 O61 2.427(6) . ?
Nd1 O54 2.436(6) . ?
Nd1 N11 2.622(7) . ?
Nd1 N21 2.721(6) . ?
Re1 C81 1.908(10) . ?
Re1 C71 1.916(9) . ?
Re1 C91 1.928(10) . ?
Re1 N31 2.177(7) . ?
Re1 N24 2.181(7) . ?
Re1 Cl1 2.462(2) . ?
S46 C45 1.719(10) . ?
S46 C47 1.721(11) . ?
S56 C57 1.696(9) . ?
S56 C55 1.729(8) . ?
F421 C42 1.362(12) . ?
F422 C42 1.343(12) . ?
F423 C42 1.312(11) . ?
F521 C52 1.353(11) . ?
F522 C52 1.326(11) . ?
F523 C52 1.321(10) . ?
F621 C62 1.342(14) . ?
F622 C62 1.366(13) . ?
F623 C62 1.299(12) . ?
O41 C41 1.264(11) . ?
O44 C44 1.277(11) . ?
O51 C51 1.272(10) . ?
O54 C54 1.245(9) . ?
O61 C61 1.259(11) . ?
O64 C64 1.283(11) . ?
O71 C71 1.153(9) . ?
O81 C81 1.168(10) . ?
O91 C91 1.125(10) . ?
N11 C16 1.352(10) . ?
N11 C12 1.360(9) . ?
N21 C22 1.336(9) . ?
N21 C26 1.349(10) . ?
N24 C23 1.339(10) . ?
N24 C25 1.370(9) . ?
N31 C32 1.328(10) . ?
N31 C36 1.331(11) . ?
C12 C13 1.366(11) . ?
C12 C26 1.503(11) . ?
C13 C14 1.402(11) . ?
C14 C15 1.369(12) . ?
C15 C16 1.357(12) . ?
C22 C23 1.392(11) . ?
C25 C26 1.395(11) . ?
C25 C32 1.492(11) . ?
C32 C33 1.385(11) . ?
C33 C34 1.394(12) . ?
C34 C35 1.364(12) . ?
C35 C36 1.395(12) . ?
C41 C43 1.365(13) . ?
C41 C42 1.560(13) . ?
C43 C44 1.426(12) . ?
C44 C45 1.443(13) . ?
C45 C49 1.395(13) . ?
C47 C48 1.349(13) . ?
C48 C49 1.392(13) . ?
C51 C53 1.394(11) . ?
C51 C52 1.505(12) . ?
C53 C54 1.415(11) . ?
C54 C55 1.478(11) . ?
C55 C59 1.352(11) . ?
C57 C58 1.329(12) . ?
C58 C59 1.400(12) . ?
C61 C63 1.390(13) . ?
C61 C62 1.552(15) . ?
C63 C64 1.405(13) . ?
C64 C65 1.443(12) . ?
C65 C69 1.483(12) . ?
C65 S66 1.694(9) . ?
C67 C68 1.333(14) . ?
C67 S66 1.699(11) . ?
C68 C69 1.425(12) . ?
